data_4121446
loop_
_publ_author_name
'Yeon, Jeongho'
'Smith, Mark D.'
'Tapp, Joshua'
'M\"oller, Angela'
'Zur Loye, Hans-Conrad'

_publ_section_title
;
 Application of a Mild Hydrothermal Approach Containing an in Situ
 Reduction Step to the Growth of Single Crystals of the Quaternary
 U(IV)-Containing Fluorides Na4MU6F30 (M = Mn(2+), Co(2+), Ni(2+), Cu(2+),
 and Zn(2+)) Crystal Growth, Structures, and Magnetic Properties.
;
_journal_issue 10
_journal_name_full 'Journal of the American Chemical Society'
_journal_page_first 3955
_journal_page_last 3963
_journal_paper_doi 10.1021/ja412725r
_journal_volume 136
_journal_year 2014
_chemical_formula_moiety 'Co F30 Na4 U6'
_chemical_formula_sum 'Co F30 Na4 U6'
_chemical_formula_weight 2149.07
_chemical_name_systematic
;
 ? 
;
_space_group_crystal_system trigonal
_space_group_IT_number 165
_space_group_name_Hall '-P 3 2"c'
_space_group_name_H-M_alt 'P -3 c 1'
_symmetry_space_group_name_Hall '-P 3 2"c'
_symmetry_space_group_name_H-M 'P -3 c 1'
_atom_sites_solution_primary iterative
_atom_sites_solution_secondary difmap
_audit_creation_date 2013-02-18
_audit_creation_method
;
  Olex2 1.2
  (compiled Dec  5 2012 16:17:34, GUI svn.r4385)
;
_cell_angle_alpha 90.00
_cell_angle_beta 90.00
_cell_angle_gamma 120.00
_cell_formula_units_Z 2
_cell_length_a 9.8882(3)
_cell_length_b 9.8882(3)
_cell_length_c 13.0152(9)
_cell_measurement_reflns_used 7320
_cell_measurement_temperature 100(2)
_cell_measurement_theta_max 34.81
_cell_measurement_theta_min 2.38
_cell_volume 1102.09(9)
_computing_cell_refinement 'SAINT v6.45A (Bruker, 2003)'
_computing_data_reduction 'SAINT v6.45A (Bruker, 2003)'
_computing_molecular_graphics
;
O. V. Dolomanov, L. J. Bourhis, R. J. Gildea, J. A. K. Howard and H. Puschmann,
OLEX2: a complete structure solution, refinement and analysis program.
J. Appl. Cryst. (2009). 42, 339-341.
;
_computing_publication_material
;
O. V. Dolomanov, L. J. Bourhis, R. J. Gildea, J. A. K. Howard and H. Puschmann,
OLEX2: a complete structure solution, refinement and analysis program.
J. Appl. Cryst. (2009). 42, 339-341.
;
_computing_structure_refinement
;
SHELXL, G.M. Sheldrick, Acta Cryst.
(2008). A64, 112-122
;
_computing_structure_solution
;
olex2.solve (L.J. Bourhis, O.V. Dolomanov, R.J. Gildea, J.A.K. Howard,
H. Puschmann, in preparation, 2011)
;
_diffrn_ambient_temperature 100(2)
_diffrn_measured_fraction_theta_full 1.000
_diffrn_measured_fraction_theta_max 1.000
_diffrn_measurement_device_type 'CCD area detector'
_diffrn_measurement_method 'phi and omega scans'
_diffrn_radiation_monochromator graphite
_diffrn_radiation_type MoK\a
_diffrn_radiation_wavelength 0.71073
_diffrn_reflns_av_R_equivalents 0.0565
_diffrn_reflns_av_unetI/netI 0.0233
_diffrn_reflns_limit_h_max 15
_diffrn_reflns_limit_h_min -15
_diffrn_reflns_limit_k_max 14
_diffrn_reflns_limit_k_min -15
_diffrn_reflns_limit_l_max 20
_diffrn_reflns_limit_l_min -19
_diffrn_reflns_number 28190
_diffrn_reflns_theta_full 35.04
_diffrn_reflns_theta_max 35.04
_diffrn_reflns_theta_min 2.38
_diffrn_source 'fine-focus sealed tube'
_diffrn_source_current 37.0
_diffrn_source_power 1.739
_diffrn_source_target Mo
_diffrn_source_voltage 47.0
_exptl_absorpt_coefficient_mu 44.973
_exptl_absorpt_correction_T_max 1
_exptl_absorpt_correction_T_min 0.282664
_exptl_absorpt_correction_type multi-scan
_exptl_absorpt_process_details
;
SADABS v.2.10 (Bruker,2003) was used for absorption correction.
R(int) was 0.2686 before and 0.0521 after correction.
The Ratio of minimum to maximum transmission is 0.2827.
The \l/2 correction factor is 0.0015.
;
_exptl_crystal_colour 'light green'
_exptl_crystal_density_diffrn 6.476
_exptl_crystal_density_method 'not measured'
_exptl_crystal_description 'hexagonal plate'
_exptl_crystal_F_000 1786
_exptl_crystal_size_max 0.12
_exptl_crystal_size_mid 0.1
_exptl_crystal_size_min 0.04
_refine_diff_density_max 6.067
_refine_diff_density_min -2.152
_refine_diff_density_rms 0.421
_refine_ls_extinction_method none
_refine_ls_goodness_of_fit_ref 1.148
_refine_ls_matrix_type full
_refine_ls_number_parameters 66
_refine_ls_number_reflns 1635
_refine_ls_number_restraints 0
_refine_ls_restrained_S_all 1.148
_refine_ls_R_factor_all 0.0342
_refine_ls_R_factor_gt 0.0304
_refine_ls_shift/su_max 0.001
_refine_ls_shift/su_mean 0.000
_refine_ls_structure_factor_coef Fsqd
_refine_ls_weighting_details 'calc w=1/[\s^2^(Fo^2^)+(0.0293P)^2^+18.1029P] where P=(Fo^2^+2Fc^2^)/3'
_refine_ls_weighting_scheme calc
_refine_ls_wR_factor_gt 0.0676
_refine_ls_wR_factor_ref 0.0689
_reflns_number_gt 1531
_reflns_number_total 1635
_reflns_threshold_expression >2sigma(I)
_cod_data_source_file ja412725r_si_002.cif
_cod_data_source_block Na4CoU6F30
_cod_database_code 4121446

loop_
_space_group_symop_id
_space_group_symop_operation_xyz
1 'x, y, z'
2 '-y, x-y, z'
3 '-x+y, -x, z'
4 'x-y, -y, -z+1/2'
5 '-x, -x+y, -z+1/2'
6 'y, x, -z+1/2'
7 '-x, -y, -z'
8 'y, -x+y, -z'
9 'x-y, x, -z'
10 '-x+y, y, z-1/2'
11 'x, x-y, z-1/2'
12 '-y, -x, z-1/2'

loop_
_atom_site_label
_atom_site_type_symbol
_atom_site_fract_x
_atom_site_fract_y
_atom_site_fract_z
_atom_site_U_iso_or_equiv
_atom_site_adp_type
_atom_site_occupancy
_atom_site_symmetry_multiplicity
_atom_site_calc_flag
_atom_site_refinement_flags
U1 U 0.39872(2) 0.32341(2) 0.398514(15) 0.00663(7) Uani 1 1 d .
Co1 Co 0.0000 0.0000 0.2500 0.0098(3) Uani 1 6 d S
Na1 Na 0.3333 0.6667 0.3404(3) 0.0105(8) Uani 1 3 d S
Na2 Na 0.0000 0.0000 0.5000 0.0244(15) Uani 1 6 d S
Na3 Na 0.037(2) 0.338(3) 0.2857(17) 0.028(4) Uiso 0.16667 1 d P
F1 F 0.3056(5) 0.4376(4) 0.2833(3) 0.0127(7) Uani 1 1 d .
F2 F 0.1901(4) 0.3106(4) 0.4797(3) 0.0110(6) Uani 1 1 d .
F3 F 0.5319(4) 0.4136(4) 0.5523(3) 0.0108(6) Uani 1 1 d .
F4 F 0.1904(4) 0.1058(5) 0.3403(3) 0.0141(7) Uani 1 1 d .
F5 F 0.5112(5) 0.1696(5) 0.3631(3) 0.0143(7) Uani 1 1 d .

loop_
_atom_site_aniso_label
_atom_site_aniso_U_11
_atom_site_aniso_U_22
_atom_site_aniso_U_33
_atom_site_aniso_U_23
_atom_site_aniso_U_13
_atom_site_aniso_U_12
U1 0.00696(10) 0.00795(10) 0.00511(10) 0.00044(6) 0.00003(6) 0.00383(7)
Co1 0.0102(5) 0.0102(5) 0.0090(8) 0.000 0.000 0.0051(2)
Na1 0.0101(11) 0.0101(11) 0.0113(18) 0.000 0.000 0.0051(6)
Na2 0.026(2) 0.026(2) 0.022(4) 0.000 0.000 0.0129(12)
F1 0.0233(19) 0.0136(16) 0.0062(14) -0.0005(12) -0.0022(13) 0.0131(15)
F2 0.0094(15) 0.0125(15) 0.0124(15) 0.0004(12) 0.0026(12) 0.0066(13)
F3 0.0121(15) 0.0109(15) 0.0109(15) 0.0001(12) -0.0030(12) 0.0067(13)
F4 0.0117(16) 0.0141(17) 0.0148(16) -0.0004(14) -0.0044(13) 0.0052(14)
F5 0.0152(17) 0.0166(17) 0.0154(17) 0.0033(14) 0.0013(14) 0.0111(15)

loop_
_atom_type_symbol
_atom_type_description
_atom_type_scat_dispersion_real
_atom_type_scat_dispersion_imag
_atom_type_scat_source
Co Co 0.3494 0.9721 'International Tables Vol C Tables 4.2.6.8 and 6.1.1.4'
F F 0.0171 0.0103 'International Tables Vol C Tables 4.2.6.8 and 6.1.1.4'
Na Na 0.0362 0.0249 'International Tables Vol C Tables 4.2.6.8 and 6.1.1.4'
U U -9.6767 9.6646 'International Tables Vol C Tables 4.2.6.8 and 6.1.1.4'

loop_
_geom_angle_atom_site_label_1
_geom_angle_atom_site_label_2
_geom_angle_atom_site_label_3
_geom_angle
_geom_angle_site_symmetry_1
_geom_angle_site_symmetry_3
Na3 U1 Na3 107.2(2) 6 2_665
Na3 U1 Na3 124.3(7) 3 2_665
Na3 U1 Na3 18.3(7) 3 6
F1 U1 Na3 67.5(4) 6 2_665
F1 U1 Na3 59.7(4) . 2_665
F1 U1 Na3 41.0(4) 6 6
F1 U1 Na3 90.1(4) . 6
F1 U1 Na3 59.3(4) 6 3
F1 U1 Na3 104.4(4) . 3
F1 U1 F1 61.36(16) . 6
F1 U1 F2 141.22(14) . 8_556
F1 U1 F3 111.52(13) 6 7_666
F1 U1 F3 67.47(12) . 7_666
F1 U1 F5 128.45(13) . .
F2 U1 Na3 119.2(4) . 6
F2 U1 Na3 156.7(4) 8_556 2_665
F2 U1 Na3 114.6(3) . 2_665
F2 U1 Na3 67.7(4) 8_556 3
F2 U1 Na3 86.0(4) 8_556 6
F2 U1 Na3 111.0(4) . 3
F2 U1 F1 126.93(13) 8_556 6
F2 U1 F1 128.80(13) . 6
F2 U1 F1 75.96(13) . .
F2 U1 F2 72.51(14) . 8_556
F2 U1 F3 72.40(13) . 7_666
F2 U1 F3 86.83(13) . .
F2 U1 F3 121.53(12) 8_556 7_666
F2 U1 F5 142.76(14) . 3_665
F2 U1 F5 140.61(14) . .
F3 U1 Na3 152.4(4) 7_666 6
F3 U1 Na3 137.1(4) . 6
F3 U1 Na3 170.6(4) 7_666 3
F3 U1 Na3 124.5(4) . 3
F3 U1 Na3 48.1(3) 7_666 2_665
F3 U1 Na3 88.7(4) . 2_665
F3 U1 F1 142.51(13) . 6
F3 U1 F1 131.09(13) . .
F3 U1 F2 69.11(13) . 8_556
F3 U1 F3 63.70(14) . 7_666
F3 U1 F5 93.27(13) . .
F4 U1 Na3 39.6(4) . 3
F4 U1 Na3 134.0(4) . 2_665
F4 U1 Na3 45.0(4) . 6
F4 U1 F1 72.69(14) . 6
F4 U1 F1 81.46(14) . .
F4 U1 F2 68.78(13) . 8_556
F4 U1 F2 74.32(14) . .
F4 U1 F3 137.32(14) . .
F4 U1 F3 138.79(13) . 7_666
F4 U1 F5 79.40(14) . .
F4 U1 F5 141.21(14) . 3_665
F5 U1 Na3 44.6(4) . 6
F5 U1 Na3 104.8(4) . 2_665
F5 U1 Na3 96.7(4) 3_665 6
F5 U1 Na3 40.2(4) . 3
F5 U1 Na3 106.3(4) 3_665 3
F5 U1 Na3 38.0(4) 3_665 2_665
F5 U1 F1 72.15(14) 3_665 6
F5 U1 F1 67.31(13) . 6
F5 U1 F1 95.62(14) 3_665 .
F5 U1 F2 70.85(13) . 8_556
F5 U1 F2 123.16(14) 3_665 8_556
F5 U1 F3 70.91(13) 3_665 7_666
F5 U1 F3 71.43(14) 3_665 .
F5 U1 F3 141.30(13) . 7_666
F5 U1 F5 72.4(2) 3_665 .
Na3 Co1 Na3 117.94(19) 3 .
Na3 Co1 Na3 131.9(7) 2 6
Na3 Co1 Na3 117.94(19) 4 6
Na3 Co1 Na3 117.94(19) 2 .
Na3 Co1 Na3 20.1(7) 5 .
Na3 Co1 Na3 109.5(8) 6 .
Na3 Co1 Na3 131.9(7) 4 .
Na3 Co1 Na3 20.1(7) 4 2
Na3 Co1 Na3 109.5(8) 2 5
Na3 Co1 Na3 20.1(7) 3 6
Na3 Co1 Na3 117.94(19) 4 5
Na3 Co1 Na3 131.9(7) 3 5
Na3 Co1 Na3 117.94(19) 2 3
Na3 Co1 Na3 109.5(8) 4 3
Na3 Co1 Na3 117.94(19) 6 5
F4 Co1 Na3 51.3(4) 3 4
F4 Co1 Na3 45.1(4) 5 4
F4 Co1 Na3 131.8(4) 6 4
F4 Co1 Na3 139.9(4) . 4
F4 Co1 Na3 45.1(4) 3 2
F4 Co1 Na3 131.8(4) 2 3
F4 Co1 Na3 77.6(4) 4 4
F4 Co1 Na3 96.5(4) 2 4
F4 Co1 Na3 51.3(4) 5 2
F4 Co1 Na3 131.8(4) . 2
F4 Co1 Na3 96.5(4) 4 2
F4 Co1 Na3 139.9(4) 5 3
F4 Co1 Na3 77.6(4) 2 2
F4 Co1 Na3 51.3(4) 4 3
F4 Co1 Na3 139.9(4) 6 2
F4 Co1 Na3 77.6(4) 3 3
F4 Co1 Na3 96.5(4) 6 3
F4 Co1 Na3 45.1(4) . 3
F4 Co1 Na3 51.3(4) . 6
F4 Co1 Na3 45.1(4) 2 .
F4 Co1 Na3 139.9(4) 4 .
F4 Co1 Na3 77.6(4) . .
F4 Co1 Na3 131.8(4) 5 6
F4 Co1 Na3 45.1(4) 4 6
F4 Co1 Na3 139.9(4) 2 6
F4 Co1 Na3 96.5(4) 3 6
F4 Co1 Na3 77.6(4) 6 6
F4 Co1 Na3 139.9(4) 3 5
F4 Co1 Na3 45.1(4) 6 5
F4 Co1 Na3 96.5(4) . 5
F4 Co1 Na3 131.8(4) 4 5
F4 Co1 Na3 77.6(4) 5 5
F4 Co1 Na3 51.3(4) 6 .
F4 Co1 Na3 131.8(4) 3 .
F4 Co1 Na3 51.3(4) 2 5
F4 Co1 Na3 96.5(4) 5 .
F4 Co1 F4 174.1(2) 4 2
F4 Co1 F4 89.34(16) . 2
F4 Co1 F4 95.0(2) 6 2
F4 Co1 F4 89.34(16) 3 2
F4 Co1 F4 86.6(2) 5 2
F4 Co1 F4 95.0(2) . 4
F4 Co1 F4 89.34(16) 6 4
F4 Co1 F4 86.6(2) 3 4
F4 Co1 F4 89.34(16) 5 4
F4 Co1 F4 86.6(2) 6 .
F4 Co1 F4 89.34(16) 3 .
F4 Co1 F4 174.1(2) 5 .
F4 Co1 F4 174.1(2) 3 6
F4 Co1 F4 89.34(16) 5 6
F4 Co1 F4 95.0(2) 5 3
U1 Na1 U1 116.21(4) 3_565 2_665
U1 Na1 U1 116.21(4) 2_665 .
U1 Na1 U1 116.21(4) 3_565 .
Na3 Na1 U1 61.1(4) 2_665 .
Na3 Na1 U1 67.5(4) . .
Na3 Na1 U1 176.3(4) 3_565 .
Na3 Na1 U1 176.3(4) 2_665 3_565
Na3 Na1 U1 61.1(4) . 3_565
Na3 Na1 U1 67.5(4) 3_565 3_565
Na3 Na1 U1 61.1(4) 3_565 2_665
Na3 Na1 U1 67.5(4) 2_665 2_665
Na3 Na1 U1 176.3(4) . 2_665
Na3 Na1 Na3 115.1(3) 3_565 2_665
Na3 Na1 Na3 115.1(3) . 2_665
Na3 Na1 Na3 115.1(3) 3_565 .
F1 Na1 U1 107.78(10) 2_665 .
F1 Na1 U1 135.95(11) . 2_665
F1 Na1 U1 135.95(11) 3_565 .
F1 Na1 U1 33.88(10) 2_665 2_665
F1 Na1 U1 33.88(10) . .
F1 Na1 U1 107.78(10) . 3_565
F1 Na1 U1 107.78(10) 3_565 2_665
F1 Na1 U1 33.88(10) 3_565 3_565
F1 Na1 U1 135.95(11) 2_665 3_565
F1 Na1 Na3 46.9(4) . .
F1 Na1 Na3 46.9(4) 3_565 3_565
F1 Na1 Na3 146.0(4) 2_665 .
F1 Na1 Na3 68.5(4) 3_565 .
F1 Na1 Na3 68.5(4) 2_665 3_565
F1 Na1 Na3 46.9(4) 2_665 2_665
F1 Na1 Na3 68.5(4) . 2_665
F1 Na1 Na3 146.0(4) . 3_565
F1 Na1 Na3 146.0(4) 3_565 2_665
F1 Na1 F1 109.80(14) 2_665 .
F1 Na1 F1 109.80(14) 3_565 .
F1 Na1 F1 109.80(13) 3_565 2_665
F1 Na1 F3 70.10(13) . 7_666
F1 Na1 F3 157.8(2) . 8_566
F1 Na1 F3 90.29(14) 2_665 7_666
F1 Na1 F3 157.8(2) 3_565 7_666
F1 Na1 F3 70.10(13) 2_665 8_566
F1 Na1 F3 70.10(13) 3_565 9_556
F1 Na1 F3 157.8(2) 2_665 9_556
F1 Na1 F3 90.29(14) 3_565 8_566
F1 Na1 F3 90.29(14) . 9_556
F3 Na1 U1 36.95(9) 9_556 3_565
F3 Na1 U1 83.39(10) 8_566 3_565
F3 Na1 U1 36.95(9) 8_566 2_665
F3 Na1 U1 124.01(15) 7_666 3_565
F3 Na1 U1 124.01(15) 9_556 2_665
F3 Na1 U1 124.01(15) 8_566 .
F3 Na1 U1 83.39(10) 7_666 2_665
F3 Na1 U1 36.95(9) 7_666 .
F3 Na1 U1 83.39(10) 9_556 .
F3 Na1 Na3 141.9(4) 9_556 2_665
F3 Na1 Na3 55.8(4) 7_666 2_665
F3 Na1 Na3 100.3(4) 7_666 .
F3 Na1 Na3 100.3(4) 8_566 2_665
F3 Na1 Na3 55.8(4) 9_556 .
F3 Na1 Na3 141.9(4) 7_666 3_565
F3 Na1 Na3 141.9(4) 8_566 .
F3 Na1 Na3 55.8(4) 8_566 3_565
F3 Na1 Na3 100.3(4) 9_556 3_565
F3 Na1 F3 87.70(18) 9_556 7_666
F3 Na1 F3 87.70(18) 8_566 7_666
F3 Na1 F3 87.70(18) 8_566 9_556
F2 Na2 F2 60.95(3) 7_556 3
F2 Na2 F2 119.05(3) 2 3
F2 Na2 F2 60.95(3) 8_556 3
F2 Na2 F2 119.06(3) . 3
F2 Na2 F2 119.06(3) 8_556 7_556
F2 Na2 F2 60.94(3) 2 7_556
F2 Na2 F2 180.000(1) 9_556 3
F2 Na2 F2 119.05(3) 8_556 9_556
F2 Na2 F2 60.94(3) . 9_556
F2 Na2 F2 60.95(3) 2 9_556
F2 Na2 F2 119.05(3) 7_556 9_556
F2 Na2 F2 180.0 8_556 2
F2 Na2 F2 60.94(3) 8_556 .
F2 Na2 F2 119.06(3) 2 .
F2 Na2 F2 180.0 7_556 .
F4 Na2 F2 106.07(12) 3 8_556
F4 Na2 F2 73.93(12) 9_556 8_556
F4 Na2 F2 121.79(11) 7_556 8_556
F4 Na2 F2 58.21(11) . 8_556
F4 Na2 F2 73.93(12) 3 2
F4 Na2 F2 106.07(12) 2 7_556
F4 Na2 F2 61.27(12) 8_556 8_556
F4 Na2 F2 118.73(12) 2 8_556
F4 Na2 F2 106.07(12) 9_556 2
F4 Na2 F2 121.79(11) . 2
F4 Na2 F2 118.73(12) 8_556 2
F4 Na2 F2 121.79(11) 9_556 7_556
F4 Na2 F2 61.27(12) 2 2
F4 Na2 F2 73.93(12) 8_556 7_556
F4 Na2 F2 58.21(11) 7_556 2
F4 Na2 F2 58.21(11) 3 7_556
F4 Na2 F2 61.27(12) 7_556 7_556
F4 Na2 F2 118.73(12) . 7_556
F4 Na2 F2 73.93(12) 2 .
F4 Na2 F2 106.07(12) 7_556 3
F4 Na2 F2 61.27(12) 3 3
F4 Na2 F2 118.73(12) 9_556 3
F4 Na2 F2 106.07(12) 8_556 .
F4 Na2 F2 58.21(11) 9_556 .
F4 Na2 F2 118.73(12) 7_556 .
F4 Na2 F2 121.79(11) 3 .
F4 Na2 F2 61.27(12) . .
F4 Na2 F2 61.27(12) 9_556 9_556
F4 Na2 F2 58.21(11) 2 9_556
F4 Na2 F2 121.79(11) 8_556 9_556
F4 Na2 F2 106.07(12) . 9_556
F4 Na2 F2 118.73(12) 3 9_556
F4 Na2 F2 121.79(11) 2 3
F4 Na2 F2 58.21(11) 8_556 3
F4 Na2 F2 73.93(12) 7_556 9_556
F4 Na2 F2 73.93(12) . 3
F4 Na2 F4 180.00(11) 8_556 2
F4 Na2 F4 64.72(13) . 2
F4 Na2 F4 115.28(13) 7_556 2
F4 Na2 F4 64.72(13) 3 2
F4 Na2 F4 115.28(13) 9_556 2
F4 Na2 F4 115.28(13) . 8_556
F4 Na2 F4 64.72(13) 7_556 8_556
F4 Na2 F4 115.28(13) 3 8_556
F4 Na2 F4 64.72(13) 9_556 8_556
F4 Na2 F4 180.0 7_556 .
F4 Na2 F4 64.72(13) 3 .
F4 Na2 F4 115.28(13) 9_556 .
F4 Na2 F4 115.28(13) 3 7_556
F4 Na2 F4 64.72(13) 9_556 7_556
F4 Na2 F4 180.0 9_556 3
U1 Na3 U1 78.5(4) 2 3_565
U1 Na3 U1 147.3(7) 2 6
U1 Na3 U1 131.6(7) 6 3_565
Co1 Na3 U1 75.3(5) . 2
Co1 Na3 U1 75.1(4) . 6
Co1 Na3 U1 153.3(7) . 3_565
Na1 Na3 U1 68.3(4) . 3_565
Na1 Na3 U1 74.1(5) . 6
Na1 Na3 U1 137.5(7) . 2
Na1 Na3 Co1 131.5(7) . .
Na3 Na3 U1 100.8(11) 5 3_565
Na3 Na3 U1 82(2) 5 2
Na3 Na3 U1 80(2) 5 6
Na3 Na3 Co1 79.9(4) 5 .
Na3 Na3 Na1 129.3(18) 5 .
Na3 Na3 F1 123(3) 5 .
Na3 Na3 F3 142.6(10) 5 9_556
Na3 Na3 F4 65.8(14) 5 6
Na3 Na3 F4 87.6(14) 5 2
Na3 Na3 F5 67.2(19) 5 6
Na3 Na3 F5 86(2) 5 2
F1 Na3 U1 147.1(9) . 2
F1 Na3 U1 43.0(4) . 6
F1 Na3 U1 113.4(8) . 3_565
F1 Na3 Co1 87.1(6) . .
F1 Na3 Na1 45.3(4) . .
F1 Na3 F3 80.6(7) . 9_556
F1 Na3 F4 69.7(6) . 6
F1 Na3 F5 66.4(6) . 6
F3 Na3 U1 91.8(6) 9_556 2
F3 Na3 U1 42.1(3) 9_556 3_565
F3 Na3 U1 118.8(7) 9_556 6
F3 Na3 Co1 133.9(8) 9_556 .
F3 Na3 Na1 45.7(4) 9_556 .
F4 Na3 U1 39.2(3) 6 6
F4 Na3 U1 113.6(8) 2 6
F4 Na3 U1 38.6(4) 2 2
F4 Na3 U1 114.8(8) 2 3_565
F4 Na3 U1 163.1(8) 6 3_565
F4 Na3 U1 108.3(7) 6 2
F4 Na3 Co1 38.6(4) 2 .
F4 Na3 Co1 38.8(3) 6 .
F4 Na3 Na1 111.2(7) 6 .
F4 Na3 Na1 142.8(9) 2 .
F4 Na3 F1 114.6(9) 2 .
F4 Na3 F3 149.0(9) 6 9_556
F4 Na3 F3 109.8(8) 2 9_556
F4 Na3 F4 76.4(7) 2 6
F4 Na3 F5 79.3(7) 2 2
F4 Na3 F5 145.3(10) 2 6
F5 Na3 U1 145.9(8) 6 2
F5 Na3 U1 160.4(9) 2 6
F5 Na3 U1 41.3(3) 6 6
F5 Na3 U1 38.2(4) 2 3_565
F5 Na3 U1 93.8(6) 6 3_565
F5 Na3 U1 41.1(4) 2 2
F5 Na3 Co1 110.6(7) 6 .
F5 Na3 Co1 116.2(8) 2 .
F5 Na3 Na1 105.0(8) 2 .
F5 Na3 Na1 64.6(5) 6 .
F5 Na3 F1 146.7(11) 2 .
F5 Na3 F3 104.6(8) 6 9_556
F5 Na3 F3 66.2(6) 2 9_556
F5 Na3 F4 143.2(10) 2 6
F5 Na3 F4 71.8(6) 6 6
F5 Na3 F5 120.0(9) 2 6
U1 F1 U1 118.39(16) . 6
U1 F1 Na3 115.5(6) . .
Na1 F1 U1 113.23(18) . .
Na1 F1 U1 119.87(18) . 6
Na1 F1 Na3 87.8(6) . .
Na3 F1 U1 96.0(6) . 6
U1 F2 U1 152.55(18) . 9_556
U1 F2 Na2 101.91(13) . .
U1 F2 Na2 99.51(12) 9_556 .
U1 F3 U1 116.30(14) . 7_666
U1 F3 Na1 134.42(18) . 7_666
U1 F3 Na3 111.6(5) . 8_556
U1 F3 Na3 89.9(5) 7_666 8_556
Na1 F3 U1 107.76(15) 7_666 7_666
Na1 F3 Na3 78.5(5) 7_666 8_556
U1 F4 Na2 104.19(15) . .
U1 F4 Na3 101.8(5) . 3
U1 F4 Na3 95.9(5) . 6
Co1 F4 U1 150.3(2) . .
Co1 F4 Na2 87.56(14) . .
Co1 F4 Na3 89.8(5) . 6
Co1 F4 Na3 96.3(6) . 3
Na3 F4 Na2 117.8(5) 3 .
Na3 F4 Na2 143.4(5) 6 .
U1 F5 U1 153.1(2) 2_655 .
U1 F5 Na3 94.1(5) . 6
U1 F5 Na3 112.6(5) 2_655 6
Na3 F5 U1 98.7(6) 3 .
Na3 F5 U1 103.8(6) 3 2_655

loop_
_geom_bond_atom_site_label_1
_geom_bond_atom_site_label_2
_geom_bond_distance
_geom_bond_site_symmetry_2
U1 F1 2.326(4) .
U1 F1 2.418(4) 6
U1 F2 2.355(4) 8_556
U1 F2 2.264(3) .
U1 F3 2.316(4) .
U1 F3 2.421(4) 7_666
U1 F4 2.240(4) .
U1 F5 2.298(4) 3_665
U1 F5 2.335(4) .
Co1 Na3 3.21(2) .
Co1 Na3 3.21(2) 5
Co1 Na3 3.21(2) 6
Co1 Na3 3.21(2) 3
Co1 Na3 3.21(2) 2
Co1 Na3 3.21(2) 4
Co1 F4 2.013(4) 2
Co1 F4 2.013(4) 4
Co1 F4 2.013(4) .
Co1 F4 2.013(4) 6
Co1 F4 2.013(4) 3
Co1 F4 2.013(4) 5
Na1 Na3 3.18(2) 2_665
Na1 Na3 3.18(2) .
Na1 Na3 3.18(2) 3_565
Na1 F1 2.266(4) .
Na1 F1 2.266(4) 3_565
Na1 F1 2.266(4) 2_665
Na1 F3 2.326(4) 9_556
Na1 F3 2.326(4) 8_566
Na1 F3 2.326(4) 7_666
Na2 F2 2.695(4) 3
Na2 F2 2.695(4) 9_556
Na2 F2 2.695(4) .
Na2 F2 2.695(4) 7_556
Na2 F2 2.695(4) 2
Na2 F2 2.695(4) 8_556
Na2 F4 2.644(4) 2
Na2 F4 2.644(4) 8_556
Na2 F4 2.644(4) .
Na2 F4 2.644(4) 7_556
Na2 F4 2.644(4) 3
Na2 F4 2.644(4) 9_556
Na3 Na3 1.12(4) 5
Na3 F1 2.33(2) .
Na3 F3 2.69(2) 9_556
Na3 F4 2.51(2) 6
Na3 F4 2.29(2) 2
Na3 F5 2.48(2) 6
Na3 F5 2.29(2) 2
F1 U1 2.418(4) 6
F2 U1 2.355(4) 9_556
F3 U1 2.421(4) 7_666
F3 Na1 2.326(4) 7_666
F3 Na3 2.69(2) 8_556
F4 Na3 2.29(2) 3
F4 Na3 2.51(2) 6
F5 U1 2.298(4) 2_655
F5 Na3 2.48(2) 6
F5 Na3 2.29(2) 3
